data_7014742
loop_
_publ_author_name
'Traut, Stephan'
'H\"ahnel, Alexander Peter'
'von H\"anisch, Carsten'

_publ_section_title
;
 Dichloro organosilicon bismuthanes as precursors for rare compounds
 with a bismuth-pnictogen or bismuth-tellurium bond.
;
_journal_issue 6
_journal_name_full 'Dalton transactions (Cambridge, England : 2003)'
_journal_page_first 1365
_journal_page_last 1371
_journal_paper_doi 10.1039/c0dt01111h
_journal_volume 40
_journal_year 2011
_chemical_formula_moiety 'C23 H59 As Bi2 Cl2 Si5'
_chemical_formula_sum 'C23 H59 As Bi2 Cl2 Si5'
_chemical_formula_weight 1039.93
_chemical_name_systematic
;
?
;
_space_group_IT_number 14
_symmetry_cell_setting monoclinic
_symmetry_space_group_name_Hall '-P 2ybc'
_symmetry_space_group_name_H-M 'P 1 21/c 1'
_atom_sites_solution_hydrogens geom
_atom_sites_solution_primary direct
_atom_sites_solution_secondary difmap
_audit_creation_method SHELXL-97
_cell_angle_alpha 90.00
_cell_angle_beta 103.84(3)
_cell_angle_gamma 90.00
_cell_formula_units_Z 4
_cell_length_a 12.710(3)
_cell_length_b 19.475(4)
_cell_length_c 16.513(3)
_cell_measurement_reflns_used 1608
_cell_measurement_temperature 190(2)
_cell_measurement_theta_max 26.11
_cell_measurement_theta_min 2.31
_cell_volume 3968.7(15)
_computing_structure_refinement 'SHELXL-97 (Sheldrick, 1997)'
_computing_structure_solution 'SHELXS-97 (Sheldrick, 1990)'
_diffrn_ambient_temperature 190(2)
_diffrn_measured_fraction_theta_full 0.924
_diffrn_measured_fraction_theta_max 0.924
_diffrn_measurement_device_type 'STOE IPDS 2'
_diffrn_measurement_method 'rotation method'
_diffrn_radiation_monochromator graphite
_diffrn_radiation_source 'fine-focus sealed tube'
_diffrn_radiation_type MoK\a
_diffrn_radiation_wavelength 0.71073
_diffrn_reflns_av_R_equivalents 0.0349
_diffrn_reflns_av_sigmaI/netI 0.0340
_diffrn_reflns_limit_h_max 15
_diffrn_reflns_limit_h_min -15
_diffrn_reflns_limit_k_max 23
_diffrn_reflns_limit_k_min -18
_diffrn_reflns_limit_l_max 20
_diffrn_reflns_limit_l_min -14
_diffrn_reflns_number 12293
_diffrn_reflns_theta_full 25.61
_diffrn_reflns_theta_max 25.61
_diffrn_reflns_theta_min 1.65
_exptl_absorpt_coefficient_mu 9.981
_exptl_absorpt_correction_T_max 0.3116
_exptl_absorpt_correction_T_min 0.0876
_exptl_absorpt_correction_type integration
_exptl_crystal_colour orange
_exptl_crystal_density_diffrn 1.740
_exptl_crystal_density_method 'not measured'
_exptl_crystal_description plate
_exptl_crystal_F_000 2000
_exptl_crystal_size_max 0.284
_exptl_crystal_size_mid 0.253
_exptl_crystal_size_min 0.124
_refine_diff_density_max 0.809
_refine_diff_density_min -0.887
_refine_diff_density_rms 0.096
_refine_ls_extinction_method none
_refine_ls_goodness_of_fit_ref 0.995
_refine_ls_hydrogen_treatment constr
_refine_ls_matrix_type full
_refine_ls_number_parameters 298
_refine_ls_number_reflns 6912
_refine_ls_number_restraints 0
_refine_ls_restrained_S_all 0.995
_refine_ls_R_factor_all 0.0358
_refine_ls_R_factor_gt 0.0264
_refine_ls_shift/su_max 0.017
_refine_ls_shift/su_mean 0.001
_refine_ls_structure_factor_coef Fsqd
_refine_ls_weighting_details 'calc w=1/[\s^2^(Fo^2^)+(0.0332P)^2^+0.0000P] where P=(Fo^2^+2Fc^2^)/3'
_refine_ls_weighting_scheme calc
_refine_ls_wR_factor_gt 0.0570
_refine_ls_wR_factor_ref 0.0593
_reflns_number_gt 5864
_reflns_number_total 6912
_reflns_threshold_expression >2sigma(I)
_cod_data_source_file C0DT01111H.TXT
_cod_data_source_block e:\traut\crystal\st215\p21c
_cod_original_cell_volume 3968.6(14)
_cod_original_sg_symbol_H-M P2(1)/c
_cod_database_code 7014742

loop_
_symmetry_equiv_pos_as_xyz
'x, y, z'
'-x, y+1/2, -z+1/2'
'-x, -y, -z'
'x, -y-1/2, z-1/2'

loop_
_atom_site_label
_atom_site_type_symbol
_atom_site_fract_x
_atom_site_fract_y
_atom_site_fract_z
_atom_site_U_iso_or_equiv
_atom_site_adp_type
_atom_site_occupancy
_atom_site_symmetry_multiplicity
_atom_site_calc_flag
_atom_site_refinement_flags
_atom_site_disorder_assembly
_atom_site_disorder_group
Si1 Si -0.20199(10) -0.06292(7) 0.67251(10) 0.0342(3) Uani 1 1 d . . .
Si2 Si 0.13166(13) -0.21804(8) 0.95129(11) 0.0480(4) Uani 1 1 d . . .
Si3 Si 0.33144(11) -0.19598(8) 0.86503(12) 0.0479(4) Uani 1 1 d . . .
Si4 Si 0.22854(10) 0.06637(8) 0.92828(10) 0.0390(3) Uani 1 1 d . . .
Si5 Si 0.32903(11) 0.08768(8) 0.76842(10) 0.0416(3) Uani 1 1 d . . .
Cl1 Cl 0.17170(11) -0.10478(7) 0.66290(9) 0.0502(3) Uani 1 1 d . . .
Cl2 Cl -0.01348(11) 0.13910(7) 0.77470(11) 0.0531(4) Uani 1 1 d . . .
As1 As -0.04170(4) -0.05715(2) 0.78372(3) 0.03449(11) Uani 1 1 d . . .
Bi1 Bi 0.065261(14) -0.170880(9) 0.750604(13) 0.03651(6) Uani 1 1 d . . .
Bi2 Bi 0.073359(13) 0.037074(9) 0.718313(12) 0.03438(6) Uani 1 1 d . . .
C1 C -0.2806(4) -0.1377(3) 0.7029(4) 0.0462(13) Uani 1 1 d . . .
H1 H -0.2363 -0.1797 0.7001 0.055 Uiso 1 1 calc R . .
C2 C -0.2958(5) -0.1347(3) 0.7926(5) 0.0575(16) Uani 1 1 d . . .
H2A H -0.3359 -0.0930 0.7995 0.069 Uiso 1 1 calc R . .
H2B H -0.2247 -0.1339 0.8321 0.069 Uiso 1 1 calc R . .
H2C H -0.3364 -0.1751 0.8032 0.069 Uiso 1 1 calc R . .
C3 C -0.3896(6) -0.1499(4) 0.6424(6) 0.082(2) Uani 1 1 d . . .
H3A H -0.3786 -0.1591 0.5867 0.099 Uiso 1 1 calc R . .
H3B H -0.4352 -0.1090 0.6404 0.099 Uiso 1 1 calc R . .
H3C H -0.4253 -0.1894 0.6611 0.099 Uiso 1 1 calc R . .
C4 C -0.1496(6) -0.1491(4) 0.5445(5) 0.0693(19) Uani 1 1 d . . .
H4A H -0.2003 -0.1838 0.5553 0.083 Uiso 1 1 calc R . .
H4B H -0.0776 -0.1573 0.5809 0.083 Uiso 1 1 calc R . .
H4C H -0.1456 -0.1519 0.4861 0.083 Uiso 1 1 calc R . .
C5 C -0.1889(4) -0.0780(3) 0.5619(4) 0.0442(13) Uani 1 1 d . . .
H5 H -0.2642 -0.0744 0.5262 0.053 Uiso 1 1 calc R . .
C6 C -0.1244(5) -0.0237(4) 0.5290(4) 0.0617(17) Uani 1 1 d . . .
H6A H -0.0507 -0.0218 0.5646 0.074 Uiso 1 1 calc R . .
H6B H -0.1595 0.0210 0.5294 0.074 Uiso 1 1 calc R . .
H6C H -0.1214 -0.0353 0.4719 0.074 Uiso 1 1 calc R . .
C7 C -0.2658(4) 0.0249(3) 0.6756(4) 0.0436(13) Uani 1 1 d . . .
H7 H -0.2097 0.0591 0.6692 0.052 Uiso 1 1 calc R . .
C8 C -0.3654(5) 0.0380(4) 0.6020(6) 0.070(2) Uani 1 1 d . . .
H8A H -0.4213 0.0036 0.6030 0.084 Uiso 1 1 calc R . .
H8B H -0.3433 0.0347 0.5492 0.084 Uiso 1 1 calc R . .
H8C H -0.3944 0.0840 0.6074 0.084 Uiso 1 1 calc R . .
C9 C -0.2919(6) 0.0407(3) 0.7599(5) 0.0642(18) Uani 1 1 d . . .
H9C H -0.3245 0.0865 0.7580 0.077 Uiso 1 1 calc R . .
H9B H -0.2250 0.0393 0.8042 0.077 Uiso 1 1 calc R . .
H9A H -0.3429 0.0064 0.7713 0.077 Uiso 1 1 calc R . .
C10 C 0.1922(4) -0.1691(3) 0.8751(4) 0.0385(11) Uani 1 1 d . . .
H10A H 0.1986 -0.1203 0.8943 0.046 Uiso 1 1 calc R . .
C11 C 0.2318(3) 0.0407(2) 0.8189(3) 0.0327(10) Uani 1 1 d . . .
H11A H 0.2583 -0.0078 0.8240 0.039 Uiso 1 1 calc R . .
C12 C -0.0236(5) -0.2098(3) 0.9225(5) 0.068(2) Uani 1 1 d . . .
H12A H -0.0525 -0.2285 0.8665 0.082 Uiso 1 1 calc R . .
H12B H -0.0437 -0.1612 0.9235 0.082 Uiso 1 1 calc R . .
H12C H -0.0536 -0.2353 0.9629 0.082 Uiso 1 1 calc R . .
C13 C 0.1583(6) -0.3123(3) 0.9489(5) 0.0670(18) Uani 1 1 d . . .
H13A H 0.2367 -0.3204 0.9625 0.080 Uiso 1 1 calc R . .
H13B H 0.1260 -0.3302 0.8930 0.080 Uiso 1 1 calc R . .
H13C H 0.1263 -0.3356 0.9898 0.080 Uiso 1 1 calc R . .
C14 C 0.1856(7) -0.1816(4) 1.0564(5) 0.085(2) Uani 1 1 d . . .
H14A H 0.1656 -0.1330 1.0564 0.102 Uiso 1 1 calc R . .
H14B H 0.2647 -0.1859 1.0715 0.102 Uiso 1 1 calc R . .
H14C H 0.1550 -0.2066 1.0970 0.102 Uiso 1 1 calc R . .
C15 C 0.4155(5) -0.2291(4) 0.9662(6) 0.082(2) Uani 1 1 d . . .
H15A H 0.3796 -0.2689 0.9840 0.098 Uiso 1 1 calc R . .
H15B H 0.4240 -0.1930 1.0086 0.098 Uiso 1 1 calc R . .
H15C H 0.4870 -0.2426 0.9591 0.098 Uiso 1 1 calc R . .
C16 C 0.3199(5) -0.2648(3) 0.7849(5) 0.0655(18) Uani 1 1 d . . .
H16A H 0.2784 -0.2476 0.7309 0.079 Uiso 1 1 calc R . .
H16B H 0.2829 -0.3047 0.8014 0.079 Uiso 1 1 calc R . .
H16C H 0.3925 -0.2783 0.7803 0.079 Uiso 1 1 calc R . .
C17 C 0.4090(4) -0.1221(4) 0.8363(6) 0.071(2) Uani 1 1 d . . .
H17A H 0.4174 -0.0864 0.8793 0.085 Uiso 1 1 calc R . .
H17B H 0.3697 -0.1031 0.7826 0.085 Uiso 1 1 calc R . .
H17C H 0.4807 -0.1378 0.8320 0.085 Uiso 1 1 calc R . .
C18 C 0.1079(4) 0.0358(3) 0.9633(4) 0.0459(13) Uani 1 1 d . . .
H18A H 0.1053 -0.0144 0.9614 0.055 Uiso 1 1 calc R . .
H18B H 0.0420 0.0545 0.9264 0.055 Uiso 1 1 calc R . .
H18C H 0.1128 0.0514 1.0205 0.055 Uiso 1 1 calc R . .
C19 C 0.3489(4) 0.0239(3) 1.0015(4) 0.0518(14) Uani 1 1 d . . .
H19A H 0.4160 0.0394 0.9880 0.062 Uiso 1 1 calc R . .
H19B H 0.3428 -0.0261 0.9952 0.062 Uiso 1 1 calc R . .
H19C H 0.3501 0.0364 1.0592 0.062 Uiso 1 1 calc R . .
C20 C 0.2386(5) 0.1614(3) 0.9434(4) 0.0546(15) Uani 1 1 d . . .
H20A H 0.1776 0.1837 0.9046 0.066 Uiso 1 1 calc R . .
H20B H 0.3068 0.1778 0.9326 0.066 Uiso 1 1 calc R . .
H20C H 0.2365 0.1726 1.0008 0.066 Uiso 1 1 calc R . .
C21 C 0.4636(4) 0.1023(4) 0.8424(4) 0.0640(18) Uani 1 1 d . . .
H21A H 0.4962 0.0580 0.8625 0.077 Uiso 1 1 calc R . .
H21B H 0.4537 0.1297 0.8898 0.077 Uiso 1 1 calc R . .
H21C H 0.5113 0.1269 0.8137 0.077 Uiso 1 1 calc R . .
C22 C 0.2695(5) 0.1729(3) 0.7272(5) 0.0661(19) Uani 1 1 d . . .
H22A H 0.2561 0.2006 0.7732 0.079 Uiso 1 1 calc R . .
H22B H 0.2010 0.1653 0.6858 0.079 Uiso 1 1 calc R . .
H22C H 0.3203 0.1971 0.7009 0.079 Uiso 1 1 calc R . .
C23 C 0.3552(4) 0.0391(3) 0.6777(4) 0.0518(14) Uani 1 1 d . . .
H23C H 0.4059 0.0650 0.6531 0.062 Uiso 1 1 calc R . .
H23B H 0.2869 0.0326 0.6359 0.062 Uiso 1 1 calc R . .
H23A H 0.3865 -0.0058 0.6966 0.062 Uiso 1 1 calc R . .

loop_
_atom_site_aniso_label
_atom_site_aniso_U_11
_atom_site_aniso_U_22
_atom_site_aniso_U_33
_atom_site_aniso_U_23
_atom_site_aniso_U_13
_atom_site_aniso_U_12
Si1 0.0353(6) 0.0321(7) 0.0356(8) 0.0008(6) 0.0097(5) -0.0015(5)
Si2 0.0682(9) 0.0402(8) 0.0352(9) 0.0051(7) 0.0116(7) 0.0083(7)
Si3 0.0432(7) 0.0416(8) 0.0535(11) -0.0111(8) 0.0009(7) 0.0056(6)
Si4 0.0392(6) 0.0427(8) 0.0345(8) -0.0067(6) 0.0078(6) -0.0012(6)
Si5 0.0407(6) 0.0415(8) 0.0442(9) -0.0008(7) 0.0131(6) -0.0066(6)
Cl1 0.0636(7) 0.0484(8) 0.0441(8) -0.0025(7) 0.0238(6) 0.0008(6)
Cl2 0.0530(7) 0.0380(7) 0.0646(10) -0.0036(7) 0.0070(6) 0.0104(5)
As1 0.0392(2) 0.0334(3) 0.0313(3) 0.0000(2) 0.0092(2) -0.00198(18)
Bi1 0.04352(9) 0.02979(9) 0.03304(11) -0.00067(8) 0.00291(7) -0.00126(7)
Bi2 0.03837(9) 0.03254(10) 0.03081(11) 0.00110(8) 0.00544(7) -0.00267(7)
C1 0.050(3) 0.036(3) 0.054(4) 0.002(3) 0.016(3) -0.009(2)
C2 0.062(3) 0.050(3) 0.071(5) 0.001(3) 0.037(3) -0.012(3)
C3 0.075(4) 0.088(5) 0.074(6) 0.007(5) -0.001(4) -0.046(4)
C4 0.089(4) 0.074(5) 0.042(4) -0.011(4) 0.009(3) 0.021(4)
C5 0.039(2) 0.051(3) 0.041(3) -0.002(3) 0.006(2) 0.000(2)
C6 0.062(3) 0.090(5) 0.036(4) 0.001(3) 0.016(3) -0.019(3)
C7 0.042(2) 0.033(3) 0.058(4) 0.001(3) 0.015(2) 0.000(2)
C8 0.051(3) 0.058(4) 0.091(6) 0.005(4) -0.001(3) 0.015(3)
C9 0.090(4) 0.041(3) 0.073(5) -0.003(3) 0.041(4) 0.010(3)
C10 0.046(2) 0.030(2) 0.036(3) -0.004(2) 0.003(2) 0.004(2)
C11 0.033(2) 0.030(2) 0.034(3) -0.002(2) 0.0043(18) 0.0014(18)
C12 0.077(4) 0.050(4) 0.094(6) 0.033(4) 0.052(4) 0.005(3)
C13 0.098(5) 0.051(4) 0.050(4) 0.013(3) 0.015(4) 0.003(3)
C14 0.136(7) 0.080(5) 0.042(4) -0.006(4) 0.027(4) 0.014(5)
C15 0.065(4) 0.087(5) 0.076(6) -0.006(5) -0.019(4) 0.019(4)
C16 0.064(3) 0.057(4) 0.072(5) -0.024(4) 0.010(3) 0.012(3)
C17 0.040(3) 0.064(4) 0.108(7) -0.011(4) 0.018(3) 0.001(3)
C18 0.054(3) 0.056(3) 0.029(3) -0.007(3) 0.013(2) -0.006(3)
C19 0.049(3) 0.073(4) 0.030(3) 0.000(3) 0.003(2) 0.007(3)
C20 0.060(3) 0.051(3) 0.055(4) -0.021(3) 0.017(3) -0.009(3)
C21 0.042(3) 0.092(5) 0.059(4) -0.014(4) 0.014(3) -0.016(3)
C22 0.079(4) 0.041(3) 0.085(6) 0.010(3) 0.034(4) -0.001(3)
C23 0.049(3) 0.062(4) 0.052(4) -0.003(3) 0.025(3) -0.008(3)

loop_
_atom_type_symbol
_atom_type_description
_atom_type_scat_dispersion_real
_atom_type_scat_dispersion_imag
_atom_type_scat_source
C C 0.0033 0.0016 'International Tables Vol C Tables 4.2.6.8 and 6.1.1.4'
H H 0.0000 0.0000 'International Tables Vol C Tables 4.2.6.8 and 6.1.1.4'
Si Si 0.0817 0.0704 'International Tables Vol C Tables 4.2.6.8 and 6.1.1.4'
Cl Cl 0.1484 0.1585 'International Tables Vol C Tables 4.2.6.8 and 6.1.1.4'
As As 0.0499 2.0058 'International Tables Vol C Tables 4.2.6.8 and 6.1.1.4'
Bi Bi -4.1077 10.2566 'International Tables Vol C Tables 4.2.6.8 and 6.1.1.4'

loop_
_geom_angle_atom_site_label_1
_geom_angle_atom_site_label_2
_geom_angle_atom_site_label_3
_geom_angle
_geom_angle_site_symmetry_1
_geom_angle_site_symmetry_3
_geom_angle_publ_flag
C5 Si1 C7 107.6(3) . . ?
C5 Si1 C1 108.0(3) . . ?
C7 Si1 C1 115.4(2) . . ?
C5 Si1 As1 119.38(16) . . ?
C7 Si1 As1 103.14(18) . . ?
C1 Si1 As1 103.8(2) . . ?
C14 Si2 C13 111.7(4) . . ?
C14 Si2 C10 108.3(3) . . ?
C13 Si2 C10 112.2(3) . . ?
C14 Si2 C12 109.1(4) . . ?
C13 Si2 C12 104.9(3) . . ?
C10 Si2 C12 110.6(3) . . ?
C16 Si3 C15 108.5(4) . . ?
C16 Si3 C17 109.3(4) . . ?
C15 Si3 C17 105.6(4) . . ?
C16 Si3 C10 110.2(3) . . ?
C15 Si3 C10 111.3(3) . . ?
C17 Si3 C10 111.8(3) . . ?
C18 Si4 C20 108.1(3) . . ?
C18 Si4 C11 114.9(2) . . ?
C20 Si4 C11 112.0(3) . . ?
C18 Si4 C19 105.2(3) . . ?
C20 Si4 C19 109.1(3) . . ?
C11 Si4 C19 107.2(2) . . ?
C23 Si5 C21 106.9(3) . . ?
C23 Si5 C22 106.8(3) . . ?
C21 Si5 C22 109.1(3) . . ?
C23 Si5 C11 111.7(2) . . ?
C21 Si5 C11 112.3(3) . . ?
C22 Si5 C11 109.8(3) . . ?
Si1 As1 Bi1 100.47(4) . . ?
Si1 As1 Bi2 99.57(4) . . ?
Bi1 As1 Bi2 97.30(2) . . ?
C10 Bi1 Cl1 98.44(14) . . ?
C10 Bi1 As1 94.93(12) . . ?
Cl1 Bi1 As1 93.53(4) . . ?
C11 Bi2 Cl2 95.38(12) . . ?
C11 Bi2 As1 101.30(12) . . ?
Cl2 Bi2 As1 93.42(4) . . ?
C3 C1 C2 109.5(5) . . ?
C3 C1 Si1 113.6(5) . . ?
C2 C1 Si1 114.8(4) . . ?
C6 C5 C4 109.7(5) . . ?
C6 C5 Si1 114.6(4) . . ?
C4 C5 Si1 115.6(4) . . ?
C9 C7 C8 111.4(5) . . ?
C9 C7 Si1 113.0(4) . . ?
C8 C7 Si1 113.6(4) . . ?
Si2 C10 Si3 117.4(3) . . ?
Si2 C10 Bi1 106.2(2) . . ?
Si3 C10 Bi1 112.9(3) . . ?
Si5 C11 Si4 117.5(2) . . ?
Si5 C11 Bi2 104.5(2) . . ?
Si4 C11 Bi2 119.2(2) . . ?

loop_
_geom_bond_atom_site_label_1
_geom_bond_atom_site_label_2
_geom_bond_distance
_geom_bond_site_symmetry_2
_geom_bond_publ_flag
Si1 C5 1.896(6) . ?
Si1 C7 1.900(5) . ?
Si1 C1 1.900(5) . ?
Si1 As1 2.3969(17) . ?
Si2 C14 1.849(8) . ?
Si2 C13 1.868(7) . ?
Si2 C10 1.882(6) . ?
Si2 C12 1.922(7) . ?
Si3 C16 1.865(7) . ?
Si3 C15 1.869(8) . ?
Si3 C17 1.870(7) . ?
Si3 C10 1.891(5) . ?
Si4 C18 1.861(5) . ?
Si4 C20 1.868(6) . ?
Si4 C11 1.885(5) . ?
Si4 C19 1.898(6) . ?
Si5 C23 1.867(6) . ?
Si5 C21 1.870(6) . ?
Si5 C22 1.882(6) . ?
Si5 C11 1.884(5) . ?
Cl1 Bi1 2.5539(14) . ?
Cl2 Bi2 2.5545(14) . ?
As1 Bi1 2.7219(7) . ?
As1 Bi2 2.7255(7) . ?
Bi1 C10 2.290(5) . ?
Bi2 C11 2.284(5) . ?
C1 C3 1.520(9) . ?
C1 C2 1.540(9) . ?
C4 C5 1.522(9) . ?
C5 C6 1.515(8) . ?
C7 C9 1.537(9) . ?
C7 C8 1.551(9) . ?

loop_
_geom_torsion_atom_site_label_1
_geom_torsion_atom_site_label_2
_geom_torsion_atom_site_label_3
_geom_torsion_atom_site_label_4
_geom_torsion
_geom_torsion_site_symmetry_1
_geom_torsion_site_symmetry_2
_geom_torsion_site_symmetry_3
_geom_torsion_site_symmetry_4
_geom_torsion_publ_flag
C5 Si1 As1 Bi1 -48.1(2) . . . . ?
C7 Si1 As1 Bi1 -167.29(18) . . . . ?
C1 Si1 As1 Bi1 72.05(19) . . . . ?
C5 Si1 As1 Bi2 51.2(2) . . . . ?
C7 Si1 As1 Bi2 -67.95(18) . . . . ?
C1 Si1 As1 Bi2 171.38(19) . . . . ?
Si1 As1 Bi1 C10 -168.49(14) . . . . ?
Bi2 As1 Bi1 C10 90.31(13) . . . . ?
Si1 As1 Bi1 Cl1 92.71(5) . . . . ?
Bi2 As1 Bi1 Cl1 -8.48(4) . . . . ?
Si1 As1 Bi2 C11 -177.10(13) . . . . ?
Bi1 As1 Bi2 C11 -75.12(12) . . . . ?
Si1 As1 Bi2 Cl2 86.72(5) . . . . ?
Bi1 As1 Bi2 Cl2 -171.31(4) . . . . ?
C5 Si1 C1 C3 -54.7(6) . . . . ?
C7 Si1 C1 C3 65.7(6) . . . . ?
As1 Si1 C1 C3 177.7(5) . . . . ?
C5 Si1 C1 C2 178.2(4) . . . . ?
C7 Si1 C1 C2 -61.4(5) . . . . ?
As1 Si1 C1 C2 50.6(4) . . . . ?
C7 Si1 C5 C6 56.9(5) . . . . ?
C1 Si1 C5 C6 -178.0(4) . . . . ?
As1 Si1 C5 C6 -60.0(5) . . . . ?
C7 Si1 C5 C4 -174.1(4) . . . . ?
C1 Si1 C5 C4 -49.0(5) . . . . ?
As1 Si1 C5 C4 69.0(5) . . . . ?
C5 Si1 C7 C9 174.1(4) . . . . ?
C1 Si1 C7 C9 53.6(5) . . . . ?
As1 Si1 C7 C9 -58.8(4) . . . . ?
C5 Si1 C7 C8 46.0(5) . . . . ?
C1 Si1 C7 C8 -74.5(5) . . . . ?
As1 Si1 C7 C8 173.1(4) . . . . ?
C14 Si2 C10 Si3 83.2(4) . . . . ?
C13 Si2 C10 Si3 -40.5(4) . . . . ?
C12 Si2 C10 Si3 -157.3(3) . . . . ?
C14 Si2 C10 Bi1 -149.4(3) . . . . ?
C13 Si2 C10 Bi1 87.0(3) . . . . ?
C12 Si2 C10 Bi1 -29.8(4) . . . . ?
C16 Si3 C10 Si2 88.4(4) . . . . ?
C15 Si3 C10 Si2 -32.1(4) . . . . ?
C17 Si3 C10 Si2 -149.9(4) . . . . ?
C16 Si3 C10 Bi1 -35.8(4) . . . . ?
C15 Si3 C10 Bi1 -156.2(3) . . . . ?
C17 Si3 C10 Bi1 86.0(4) . . . . ?
Cl1 Bi1 C10 Si2 -178.69(18) . . . . ?
As1 Bi1 C10 Si2 87.0(2) . . . . ?
Cl1 Bi1 C10 Si3 -48.6(2) . . . . ?
As1 Bi1 C10 Si3 -143.0(2) . . . . ?
C23 Si5 C11 Si4 161.5(3) . . . . ?
C21 Si5 C11 Si4 41.4(4) . . . . ?
C22 Si5 C11 Si4 -80.2(4) . . . . ?
C23 Si5 C11 Bi2 -63.9(3) . . . . ?
C21 Si5 C11 Bi2 176.1(3) . . . . ?
C22 Si5 C11 Bi2 54.5(3) . . . . ?
C18 Si4 C11 Si5 164.2(3) . . . . ?
C20 Si4 C11 Si5 40.4(3) . . . . ?
C19 Si4 C11 Si5 -79.3(3) . . . . ?
C18 Si4 C11 Bi2 36.3(4) . . . . ?
C20 Si4 C11 Bi2 -87.5(3) . . . . ?
C19 Si4 C11 Bi2 152.8(3) . . . . ?
Cl2 Bi2 C11 Si5 -98.71(19) . . . . ?
As1 Bi2 C11 Si5 166.70(16) . . . . ?
Cl2 Bi2 C11 Si4 35.0(3) . . . . ?
As1 Bi2 C11 Si4 -59.6(3) . . . . ?

loop_
_cod_related_entry_id
_cod_related_entry_database
_cod_related_entry_code
1 ChemSpider 30652780
